data_2017455
loop_
_publ_author_name
'Varghese, Digna'
'Arun, V.'
'Robinson, P. P.'
'Sebastian, Manju'
'Leeju, P.'
'Varsha, G.'
'Yusuff, K. K. M.'

_publ_section_title
;
 Two novel bis-azomethines derived from quinoxaline-2-carbaldehyde
;
_journal_coeditor_code SK3348
_journal_issue 12
_journal_name_full 'Acta Crystallographica Section C'
_journal_page_first o612
_journal_page_last o614
_journal_paper_doi 10.1107/S0108270109045168
_journal_volume 65
_journal_year 2009
_chemical_formula_iupac 'C21 H18 N6'
_chemical_formula_moiety 'C21 H18 N6'
_chemical_formula_sum 'C21 H18 N6'
_chemical_formula_weight 354.41
_chemical_name_systematic <i>N</i>,<i>N</i>'-bis[(<i>E</i>)-quinoxalin-2-ylmethylidene]propane-1,3-diamine
_space_group_IT_number 15
_symmetry_cell_setting monoclinic
_symmetry_space_group_name_Hall '-C 2yc'
_symmetry_space_group_name_H-M 'C 1 2/c 1'
_atom_sites_solution_hydrogens geom
_atom_sites_solution_primary direct
_atom_sites_solution_secondary difmap
_audit_creation_method SHELXL-97
_cell_angle_alpha 90.00
_cell_angle_beta 90.209(4)
_cell_angle_gamma 90.00
_cell_formula_units_Z 4
_cell_length_a 10.371(2)
_cell_length_b 9.180(2)
_cell_length_c 19.084(4)
_cell_measurement_reflns_used 1695
_cell_measurement_temperature 298(2)
_cell_measurement_theta_max 28.2
_cell_measurement_theta_min 2.60
_cell_volume 1816.9(7)
_computing_cell_refinement 'SAINT (Bruker, 2000)'
_computing_data_collection 'SMART (Bruker, 2000)'
_computing_data_reduction 'SAINT (Bruker, 2000)'
_computing_molecular_graphics 'SHELXTL (Sheldrick, 2008) and ORTEP-3 (Farrugia, 1997)'
_computing_publication_material 'publCIF (Westrip, 2009)'
_computing_structure_refinement 'SHELXL97 (Sheldrick, 2008)'
_computing_structure_solution 'SHELXTL (Sheldrick, 2008)'
_diffrn_ambient_temperature 298(2)
_diffrn_measured_fraction_theta_full 0.996
_diffrn_measured_fraction_theta_max 0.930
_diffrn_measurement_device_type 'Bruker SMART APEX CCD'
_diffrn_measurement_method '\w and \f'
_diffrn_radiation_monochromator graphite
_diffrn_radiation_source 'fine-focus sealed tube'
_diffrn_radiation_type MoK\a
_diffrn_radiation_wavelength 0.71073
_diffrn_reflns_av_R_equivalents 0.0226
_diffrn_reflns_av_sigmaI/netI 0.0281
_diffrn_reflns_limit_h_max 12
_diffrn_reflns_limit_h_min -13
_diffrn_reflns_limit_k_max 11
_diffrn_reflns_limit_k_min -12
_diffrn_reflns_limit_l_max 25
_diffrn_reflns_limit_l_min -20
_diffrn_reflns_number 5277
_diffrn_reflns_theta_full 28.20
_diffrn_reflns_theta_max 28.20
_diffrn_reflns_theta_min 2.13
_exptl_absorpt_coefficient_mu 0.082
_exptl_absorpt_correction_T_max 0.9903
_exptl_absorpt_correction_T_min 0.9642
_exptl_absorpt_correction_type multi-scan
_exptl_absorpt_process_details '(SADABS; Sheldrick, 2001)'
_exptl_crystal_colour colourless
_exptl_crystal_density_diffrn 1.296
_exptl_crystal_density_method 'not measured'
_exptl_crystal_description plate
_exptl_crystal_F_000 744
_exptl_crystal_size_max 0.45
_exptl_crystal_size_mid 0.35
_exptl_crystal_size_min 0.12
_refine_diff_density_max 0.225
_refine_diff_density_min -0.171
_refine_ls_extinction_method none
_refine_ls_goodness_of_fit_ref 1.184
_refine_ls_hydrogen_treatment refall
_refine_ls_matrix_type full
_refine_ls_number_parameters 159
_refine_ls_number_reflns 2086
_refine_ls_number_restraints 0
_refine_ls_restrained_S_all 1.184
_refine_ls_R_factor_all 0.0921
_refine_ls_R_factor_gt 0.0760
_refine_ls_shift/su_max 0.000
_refine_ls_shift/su_mean 0.000
_refine_ls_structure_factor_coef Fsqd
_refine_ls_weighting_details 'calc w=1/[\s^2^(Fo^2^)+(0.0539P)^2^+1.6232P] where P=(Fo^2^+2Fc^2^)/3'
_refine_ls_weighting_scheme calc
_refine_ls_wR_factor_gt 0.1610
_refine_ls_wR_factor_ref 0.1689
_reflns_number_gt 1695
_reflns_number_total 2086
_reflns_threshold_expression I>2\s(I)
_cod_data_source_file sk3348.cif
_cod_data_source_block I
_cod_depositor_comments
;
The following automatic conversions were performed:
'_symmetry_cell_setting' value ' monoclinic ' changed to 'monoclinic'
according to '/home/saulius/struct/CIF-dictionaries/cif_core.dic'
dictionary named 'cif_core.dic' version 2.4.1 from 2010-06-29.

Automatic conversion script
Id: cif_fix_enum 1527 2010-12-29 10:47:43Z saulius 

The following automatic conversions were performed:

'_symmetry_cell_setting' value ' monoclinic ' changed to 'monoclinic'
according to /home/saulius/struct/CIF-dictionaries/cif_core.dic
dictionary named 'cif_core.dic' version 2.4.1 from 2010-06-29.

Automatic conversion script
Id: cif_fix_values 1715 2011-07-08 13:25:40Z adriana 
;
_cod_original_cell_volume 1817.0(7)
_cod_original_sg_symbol_H-M 'C 2/c'
_cod_database_code 2017455
_cod_database_fobs_code 2017455

loop_
_symmetry_equiv_pos_as_xyz
'x, y, z'
'-x, y, -z+1/2'
'x+1/2, y+1/2, z'
'-x+1/2, y+1/2, -z+1/2'
'-x, -y, -z'
'x, -y, z-1/2'
'-x+1/2, -y+1/2, -z'
'x+1/2, -y+1/2, z-1/2'

loop_
_atom_site_type_symbol
_atom_site_label
_atom_site_fract_x
_atom_site_fract_y
_atom_site_fract_z
_atom_site_U_iso_or_equiv
_atom_site_adp_type
_atom_site_calc_flag
_atom_site_refinement_flags
_atom_site_occupancy
_atom_site_disorder_assembly
_atom_site_disorder_group
N N1 0.41189(18) 0.8333(2) 0.45574(10) 0.0476(5) Uani d . 1 . .
N N2 0.23634(17) 1.0385(2) 0.51175(9) 0.0449(5) Uani d . 1 . .
N N3 0.18137(18) 1.1080(2) 0.33187(10) 0.0493(5) Uani d . 1 . .
C C1 0.3408(2) 0.9176(3) 0.41655(12) 0.0459(6) Uani d . 1 . .
C C2 0.3974(2) 0.8495(2) 0.52678(11) 0.0411(5) Uani d . 1 . .
C C3 0.4716(2) 0.7635(3) 0.57323(13) 0.0515(6) Uani d . 1 . .
C C4 0.4577(3) 0.7802(3) 0.64355(14) 0.0578(7) Uani d . 1 . .
C C5 0.3708(3) 0.8820(3) 0.67140(13) 0.0564(7) Uani d . 1 . .
C C6 0.2979(2) 0.9656(3) 0.62794(12) 0.0505(6) Uani d . 1 . .
C C7 0.3095(2) 0.9523(2) 0.55458(11) 0.0408(5) Uani d . 1 . .
C C8 0.2524(2) 1.0207(2) 0.44395(11) 0.0422(5) Uani d . 1 . .
C C9 0.1731(2) 1.1136(3) 0.39743(12) 0.0478(6) Uani d . 1 . .
C C10 0.0934(3) 1.2010(3) 0.29216(13) 0.0507(6) Uani d . 1 . .
C C11 0.0000 1.1091(4) 0.2500 0.0509(8) Uani d S 1 . .
H H1 0.347(2) 0.908(2) 0.3673(12) 0.042(6) Uiso d . 1 . .
H H3 0.528(3) 0.693(3) 0.5536(14) 0.070(8) Uiso d . 1 . .
H H4 0.506(2) 0.724(3) 0.6750(12) 0.049(6) Uiso d . 1 . .
H H5 0.362(3) 0.890(3) 0.7196(14) 0.067(8) Uiso d . 1 . .
H H6 0.237(2) 1.038(3) 0.6460(12) 0.052(7) Uiso d . 1 . .
H H9 0.117(2) 1.176(3) 0.4201(13) 0.054(7) Uiso d . 1 . .
H H10A 0.149(2) 1.260(3) 0.2574(13) 0.058(7) Uiso d . 1 . .
H H10B 0.048(2) 1.269(3) 0.3223(13) 0.059(7) Uiso d . 1 . .
H H11A -0.046(3) 1.044(3) 0.2810(13) 0.066(8) Uiso d . 1 . .

loop_
_atom_site_aniso_label
_atom_site_aniso_U_11
_atom_site_aniso_U_22
_atom_site_aniso_U_33
_atom_site_aniso_U_12
_atom_site_aniso_U_13
_atom_site_aniso_U_23
N1 0.0452(11) 0.0499(11) 0.0478(11) 0.0071(9) 0.0016(8) -0.0062(9)
N2 0.0433(10) 0.0472(11) 0.0442(10) 0.0045(8) -0.0001(8) -0.0039(8)
N3 0.0484(11) 0.0549(12) 0.0446(11) 0.0055(9) -0.0058(8) -0.0033(9)
C1 0.0444(12) 0.0531(13) 0.0402(12) 0.0029(11) 0.0007(9) -0.0071(10)
C2 0.0362(11) 0.0389(11) 0.0483(12) -0.0040(9) -0.0018(9) -0.0018(9)
C3 0.0488(14) 0.0469(13) 0.0589(15) 0.0046(11) -0.0043(11) 0.0016(11)
C4 0.0642(17) 0.0538(15) 0.0553(16) 0.0009(13) -0.0125(12) 0.0126(12)
C5 0.0658(17) 0.0622(16) 0.0412(13) -0.0040(13) -0.0023(11) 0.0017(12)
C6 0.0529(14) 0.0541(14) 0.0445(13) 0.0002(12) 0.0038(10) -0.0031(11)
C7 0.0373(11) 0.0412(11) 0.0440(12) -0.0028(9) -0.0006(9) -0.0016(9)
C8 0.0387(11) 0.0439(12) 0.0440(12) 0.0005(9) -0.0009(9) -0.0045(9)
C9 0.0462(13) 0.0499(13) 0.0473(13) 0.0086(11) -0.0015(10) -0.0065(11)
C10 0.0554(15) 0.0503(14) 0.0463(13) 0.0064(12) -0.0089(11) -0.0022(11)
C11 0.053(2) 0.0471(19) 0.053(2) 0.000 -0.0079(16) 0.000

loop_
_atom_type_symbol
_atom_type_description
_atom_type_scat_dispersion_real
_atom_type_scat_dispersion_imag
_atom_type_scat_source
C C 0.0033 0.0016 'International Tables Vol C Tables 4.2.6.8 and 6.1.1.4'
H H 0.0000 0.0000 'International Tables Vol C Tables 4.2.6.8 and 6.1.1.4'
N N 0.0061 0.0033 'International Tables Vol C Tables 4.2.6.8 and 6.1.1.4'

loop_
_geom_angle_atom_site_label_1
_geom_angle_atom_site_label_2
_geom_angle_atom_site_label_3
_geom_angle_site_symmetry_1
_geom_angle_site_symmetry_3
_geom_angle
_geom_angle_publ_flag
C1 N1 C2 . . 116.03(19) n
C8 N2 C7 . . 116.41(19) n
C9 N3 C10 . . 116.7(2) n
N1 C1 C8 . . 123.4(2) n
N1 C1 H1 . . 118.7(14) no
C8 C1 H1 . . 117.9(14) no
N1 C2 C3 . . 119.9(2) n
N1 C2 C7 . . 120.97(19) n
C3 C2 C7 . . 119.2(2) no
C4 C3 C2 . . 119.8(2) no
C4 C3 H3 . . 122.3(16) no
C2 C3 H3 . . 117.8(16) no
C3 C4 C5 . . 121.3(2) no
C3 C4 H4 . . 120.9(15) no
C5 C4 H4 . . 117.9(15) no
C6 C5 C4 . . 120.1(2) no
C6 C5 H5 . . 120.3(17) no
C4 C5 H5 . . 119.5(17) no
C5 C6 C7 . . 120.5(2) no
C5 C6 H6 . . 121.9(13) no
C7 C6 H6 . . 117.6(13) no
N2 C7 C6 . . 119.6(2) n
N2 C7 C2 . . 121.25(19) n
C6 C7 C2 . . 119.1(2) no
N2 C8 C1 . . 122.0(2) n
N2 C8 C9 . . 116.5(2) n
C1 C8 C9 . . 121.5(2) no
N3 C9 C8 . . 122.3(2) n
N3 C9 H9 . . 122.5(15) no
C8 C9 H9 . . 115.2(15) no
N3 C10 C11 . . 110.3(2) n
N3 C10 H10A . . 107.0(14) no
C11 C10 H10A . . 107.9(14) no
N3 C10 H10B . . 111.9(15) no
C11 C10 H10B . . 111.0(15) no
H10A C10 H10B . . 108(2) no
C10 C11 C10 . 2 112.3(3) n
C10 C11 H11A . . 109.4(15) no
C10 C11 H11A 2 . 110.7(16) no

loop_
_geom_bond_atom_site_label_1
_geom_bond_atom_site_label_2
_geom_bond_site_symmetry_2
_geom_bond_distance
_geom_bond_publ_flag
N1 C1 . 1.303(3) n
N1 C2 . 1.373(3) n
N2 C8 . 1.315(3) n
N2 C7 . 1.366(3) n
N3 C9 . 1.256(3) n
N3 C10 . 1.459(3) n
C1 C8 . 1.419(3) no
C1 H1 . 0.95(2) no
C2 C3 . 1.413(3) no
C2 C7 . 1.417(3) no
C3 C4 . 1.359(4) no
C3 H3 . 0.95(3) no
C4 C5 . 1.404(4) no
C4 H4 . 0.94(2) no
C5 C6 . 1.358(3) no
C5 H5 . 0.93(3) no
C6 C7 . 1.411(3) no
C6 H6 . 0.98(2) no
C8 C9 . 1.478(3) no
C9 H9 . 0.93(3) no
C10 C11 . 1.514(3) n
C10 H10A . 1.03(3) no
C10 H10B . 0.98(3) no
C11 C10 2 1.514(3) n
C11 H11A . 0.97(2) no

loop_
_geom_torsion_atom_site_label_1
_geom_torsion_atom_site_label_2
_geom_torsion_atom_site_label_3
_geom_torsion_atom_site_label_4
_geom_torsion_site_symmetry_1
_geom_torsion_site_symmetry_2
_geom_torsion_site_symmetry_3
_geom_torsion_site_symmetry_4
_geom_torsion
_geom_torsion_publ_flag
C2 N1 C1 C8 . . . . -0.3(3) no
C1 N1 C2 C3 . . . . -179.4(2) n
C1 N1 C2 C7 . . . . 0.2(3) no
N1 C2 C3 C4 . . . . 179.6(2) n
C7 C2 C3 C4 . . . . 0.1(3) no
C2 C3 C4 C5 . . . . -0.1(4) no
C3 C4 C5 C6 . . . . 0.4(4) no
C4 C5 C6 C7 . . . . -0.6(4) no
C8 N2 C7 C6 . . . . 179.8(2) n
C8 N2 C7 C2 . . . . -0.1(3) no
C5 C6 C7 N2 . . . . -179.3(2) n
C5 C6 C7 C2 . . . . 0.6(4) no
N1 C2 C7 N2 . . . . 0.0(3) no
C3 C2 C7 N2 . . . . 179.5(2) n
N1 C2 C7 C6 . . . . -179.8(2) n
C3 C2 C7 C6 . . . . -0.3(3) no
C7 N2 C8 C1 . . . . 0.0(3) no
C7 N2 C8 C9 . . . . 179.81(19) n
N1 C1 C8 N2 . . . . 0.2(4) no
N1 C1 C8 C9 . . . . -179.6(2) n
C10 N3 C9 C8 . . . . 177.4(2) n
N2 C8 C9 N3 . . . . 178.9(2) n
C1 C8 C9 N3 . . . . -1.3(4) no
C9 N3 C10 C11 . . . . -114.7(2) no
N3 C10 C11 C10 . . . . 180.0(2) n
